data_9014502
loop_
_publ_author_name
'Plasil, J.'
'Fejfarova, K.'
'Skala, R.'
'Skoda, R.'
'Meisser, N.'
'Hlousek, J.'
'Cisarova, I.'
'Dusek, M.'
'Veselovsky, F.'
'Cejka, J.'
'Sejkora, J.'
'Ondrus, P.'

_publ_section_title
;
 The crystal chemistry of the uranyl carbonate mineral grimselite,
 (K,Na)3Na[(UO2)(CO3)3](H2O), from Jachymov, Czech Republic
 Note: Sample A
;
_journal_name_full 'Mineralogical Magazine'
_journal_page_first 443
_journal_page_last 453
_journal_paper_doi 10.1180/minmag.2012.076.3.01
_journal_volume 76
_journal_year 2012
_chemical_compound_source 'Jachymov, Czech Republic'
_chemical_formula_sum 'C3 H2 K2.463 Na1.537 O12 U'
_chemical_name_mineral Grimselite
_space_group_IT_number 190
_symmetry_space_group_name_Hall 'P -6c -2c'
_symmetry_space_group_name_H-M 'P -6 2 c'
_cell_angle_alpha 90
_cell_angle_beta 90
_cell_angle_gamma 120
_cell_formula_units_Z 2
_cell_length_a 9.2507
_cell_length_b 9.2507
_cell_length_c 8.1788
_cell_volume 606.135
_database_code_amcsd 0018908
_exptl_crystal_density_diffrn 3.286
_cod_original_formula_sum 'K2.463 Na1.537 U C3 O12 H2'
_cod_database_code 9014502

loop_
_space_group_symop_operation_xyz
x,y,z
-x,-x+y,1/2+z
-x+y,-x,1/2-z
y,x,-z
-y,x-y,z
x-y,-y,1/2+z
x,y,1/2-z
-x,-x+y,-z
-x+y,-x,z
y,x,1/2+z
-y,x-y,1/2-z
x-y,-y,-z

loop_
_atom_site_aniso_label
_atom_site_aniso_U_11
_atom_site_aniso_U_22
_atom_site_aniso_U_33
_atom_site_aniso_U_12
_atom_site_aniso_U_13
_atom_site_aniso_U_23
K1 0.04200 0.03350 0.02820 0.01680 0.00470 0.00950
Na1 0.04200 0.03350 0.02820 0.01680 0.00470 0.00950
Na2 0.03470 0.03470 0.01540 0.01730 0.00000 0.00000
U 0.01371 0.01371 0.01350 0.00000 0.00685 0.00000
C 0.01900 0.02100 0.03200 0.01000 0.00000 0.00000
O1 0.01540 0.02100 0.04990 0.01100 0.00000 0.00000
O2 0.02200 0.02500 0.05000 0.01380 0.00000 0.00000
O3 0.04510 0.04510 0.01550 0.02260 0.00000 0.00000
O4 0.02080 0.02200 0.05100 0.00450 0.00000 0.00000
Wat5 0.09300 0.09300 0.08400 0.04600 0.00000 0.00000

loop_
_atom_site_label
_atom_site_fract_x
_atom_site_fract_y
_atom_site_fract_z
_atom_site_occupancy
_atom_site_U_iso_or_equiv
_atom_site_type_symbol
_atom_site_attached_hydrogens
K1 0.28970 0.00000 0.00000 0.82100 0.03550 K 0
Na1 0.28970 0.00000 0.00000 0.17900 0.03550 Na 0
Na2 0.33333 0.66667 0.75000 1.00000 0.02830 Na 0
U 0.66667 0.33333 0.75000 1.00000 0.01364 U 0
C 0.98870 0.62960 0.75000 1.00000 0.02400 C 0
O1 0.96970 0.48000 0.75000 1.00000 0.02820 O 0
O2 0.84970 0.63240 0.75000 1.00000 0.03140 O 0
O3 0.66667 0.33333 0.96860 1.00000 0.03520 O 0
O4 0.12930 0.75880 0.75000 1.00000 0.03410 O 0
Wat5 0.00000 0.00000 0.12200 0.50000 0.09000 O 2

loop_
_cod_changelog_entry_id
_cod_changelog_entry_author
_cod_changelog_entry_date
_cod_changelog_entry_text
1
;cod-tools version 3.8.0
Id: cif_guess_AMCSD_atom_types 9574 2023-05-10 09:00:05Z saulius
;
2023-05-10T18:55:13+03:00
;Derived atom types and hydrogen counts
from atom names that follow the AMCSD naming convention
(Wat == water, O-H == hydroxyl).
;

loop_
_cod_related_entry_id
_cod_related_entry_database
_cod_related_entry_code
1 AMCSD 0018908
